data_4305235
loop_
_publ_author_name
'Jhumpa Mukherjee'
'Robie L. Lucas'
'Matthew K. Zart'
'Douglas R. Powell'
'Victor W. Day'
'A. S. Borovik'

_publ_contact_author
; 
   Prof. Andrew S. Borovik 
   Department of Chemistry -- University of California, Irvine
   1102 Natural Sciences II 
   Irvine, CA 92697-2025  USA 
;
_publ_contact_author_email aborovik@uci.edu
_publ_contact_author_fax 1(949)8248571
_publ_contact_author_phone 1(949)8241510
_publ_section_title
;
Synthesis, Structure, and Physical Properties for a Series of Monomeric
Iron(III) Hydroxo Complexes with Varying Hydrogen-Bond Networks
;
_journal_name_full 'Inorganic Chemistry'
_journal_page_first 5780
_journal_page_last 5786
_journal_paper_doi 10.1021/ic800048e
_journal_volume 47
_journal_year 2008
_chemical_formula_moiety 'K 1+, (C17 H33 Fe N5 O4) 1-, (C4 H9 N O)1.5'
_chemical_formula_sum 'C23 H46.5 Fe K N6.5 O5.5'
_chemical_formula_weight 597.12
_chemical_name_common K[FeIIIH1iPr(OH)].1.5Et2O
_chemical_name_systematic
; 
 Potassium {[(N'-tert-butylureayl)-N-ethyl]-bis
 (N''-isopropylcarbamoylmethyl)-aminato(hydroxo)ferrate(III)} 
;
_space_group_IT_number 15
_symmetry_cell_setting monoclinic
_symmetry_space_group_name_Hall '-C 2yc'
_symmetry_space_group_name_H-M 'C 1 2/c 1'
_atom_sites_solution_hydrogens geom
_atom_sites_solution_primary direct
_atom_sites_solution_secondary difmap
_audit_creation_method SHELXL-97
_cell_angle_alpha 90.00
_cell_angle_beta 107.612(3)
_cell_angle_gamma 90.00
_cell_formula_units_Z 8
_cell_length_a 25.175(3)
_cell_length_b 9.8523(12)
_cell_length_c 26.326(3)
_cell_measurement_reflns_used 6342
_cell_measurement_temperature 100(2)
_cell_measurement_theta_max 26.00
_cell_measurement_theta_min 2.29
_cell_volume 6223.6(13)
_computing_cell_refinement 'Bruker SMART'
_computing_data_collection 'Bruker SMART'
_computing_data_reduction 'Bruker SAINT'
_computing_molecular_graphics 'Bruker SHELXTL'
_computing_publication_material 'Bruker SHELXTL'
_computing_structure_refinement 'SHELXL-97 (Sheldrick, 1997)'
_computing_structure_solution 'SHELXS-97 (Sheldrick, 1990)'
_diffrn_ambient_temperature 100(2)
_diffrn_measured_fraction_theta_full 0.994
_diffrn_measured_fraction_theta_max 0.994
_diffrn_measurement_device_type 'CCD area detector'
_diffrn_measurement_method '\w scans'
_diffrn_radiation_monochromator graphite
_diffrn_radiation_source 'fine-focus sealed tube'
_diffrn_radiation_type MoK\a
_diffrn_radiation_wavelength 0.71073
_diffrn_reflns_av_R_equivalents 0.0212
_diffrn_reflns_av_sigmaI/netI 0.0232
_diffrn_reflns_limit_h_max 30
_diffrn_reflns_limit_h_min -29
_diffrn_reflns_limit_k_max 12
_diffrn_reflns_limit_k_min -12
_diffrn_reflns_limit_l_max 32
_diffrn_reflns_limit_l_min -32
_diffrn_reflns_number 19294
_diffrn_reflns_theta_full 26.00
_diffrn_reflns_theta_max 26.00
_diffrn_reflns_theta_min 2.23
_diffrn_standards_decay_% 0.18
_diffrn_standards_number 465
_exptl_absorpt_coefficient_mu 0.661
_exptl_absorpt_correction_T_max 0.9309
_exptl_absorpt_correction_T_min 0.8017
_exptl_absorpt_correction_type multi-scan
_exptl_absorpt_process_details 'Sheldrick, 2000'
_exptl_crystal_colour red
_exptl_crystal_density_diffrn 1.275
_exptl_crystal_density_meas 0
_exptl_crystal_density_method 'not measured'
_exptl_crystal_description prism
_exptl_crystal_F_000 2552
_exptl_crystal_size_max 0.35
_exptl_crystal_size_mid 0.15
_exptl_crystal_size_min 0.11
_refine_diff_density_max 0.524
_refine_diff_density_min -0.472
_refine_diff_density_rms 0.051
_refine_ls_extinction_method none
_refine_ls_goodness_of_fit_ref 1.020
_refine_ls_hydrogen_treatment mixed
_refine_ls_matrix_type full
_refine_ls_number_parameters 463
_refine_ls_number_reflns 6080
_refine_ls_number_restraints 230
_refine_ls_restrained_S_all 1.102
_refine_ls_R_factor_all 0.0327
_refine_ls_R_factor_gt 0.0300
_refine_ls_shift/su_max 0.001
_refine_ls_shift/su_mean 0.000
_refine_ls_structure_factor_coef Fsqd
_refine_ls_weighting_details 'calc w=1/[\s^2^(Fo^2^)+(0.0480P)^2^+5.8000P] where P=(Fo^2^+2Fc^2^)/3'
_refine_ls_weighting_scheme calc
_refine_ls_wR_factor_gt 0.0810
_refine_ls_wR_factor_ref 0.0831
_reflns_number_gt 5609
_reflns_number_total 6080
_reflns_threshold_expression >2sigma(I)
_cod_data_source_file ic800048e-file006_2.cif
_cod_data_source_block asb
_cod_original_formula_sum 'C23 H46.50 Fe K N6.50 O5.50'
_cod_database_code 4305235

loop_
_symmetry_equiv_pos_as_xyz
'x, y, z'
'-x, y, -z+1/2'
'x+1/2, y+1/2, z'
'-x+1/2, y+1/2, -z+1/2'
'-x, -y, -z'
'x, -y, z-1/2'
'-x+1/2, -y+1/2, -z'
'x+1/2, -y+1/2, z-1/2'

loop_
_atom_site_label
_atom_site_type_symbol
_atom_site_fract_x
_atom_site_fract_y
_atom_site_fract_z
_atom_site_U_iso_or_equiv
_atom_site_adp_type
_atom_site_occupancy
_atom_site_symmetry_multiplicity
_atom_site_calc_flag
_atom_site_refinement_flags
_atom_site_disorder_assembly
_atom_site_disorder_group
K1 K 0.429327(14) 0.33848(3) 0.257909(13) 0.01779(9) Uani 1 1 d . . .
Fe1 Fe 0.169204(9) 0.34735(2) 0.137465(8) 0.01605(8) Uani 1 1 d . . .
O1 O 0.33842(4) 0.23298(12) 0.18539(4) 0.0234(2) Uani 1 1 d . . .
O2 O 0.0956(8) 0.7021(13) 0.1690(5) 0.028(3) Uani 0.58(4) 1 d PDU . 1
O2' O 0.0896(11) 0.6864(17) 0.1619(7) 0.024(2) Uani 0.42(4) 1 d PDU . 2
O3 O 0.10957(5) 0.08669(12) 0.22979(5) 0.0271(3) Uani 1 1 d . . .
O4 O 0.16172(5) 0.29299(11) 0.06694(4) 0.0226(2) Uani 1 1 d D . .
H4 H 0.1595(8) 0.3483(17) 0.0417(6) 0.027 Uiso 1 1 d D . .
N1 N 0.17591(5) 0.40364(12) 0.22002(5) 0.0174(3) Uani 1 1 d . . .
N2 N 0.25127(5) 0.32587(13) 0.17229(5) 0.0192(3) Uani 1 1 d . . .
N3 N 0.1367(5) 0.5413(8) 0.1287(3) 0.0198(19) Uani 0.58(4) 1 d PDU . 1
N3' N 0.1397(7) 0.5331(14) 0.1282(4) 0.027(3) Uani 0.42(4) 1 d PDU . 2
N4 N 0.11995(5) 0.20793(13) 0.15806(5) 0.0201(3) Uani 1 1 d . . .
N5 N 0.26958(6) 0.18947(16) 0.10812(6) 0.0280(3) Uani 1 1 d . . .
H5 H 0.2367(10) 0.209(2) 0.0910(9) 0.034 Uiso 1 1 d . . .
C1 C 0.23118(6) 0.46867(16) 0.23969(6) 0.0213(3) Uani 1 1 d . . .
H1A H 0.2413 0.4807 0.2788 0.026 Uiso 1 1 calc R . .
H1B H 0.2299 0.5594 0.2232 0.026 Uiso 1 1 calc R . .
C2 C 0.27476(7) 0.38185(17) 0.22610(6) 0.0222(3) Uani 1 1 d . . .
H2A H 0.3080 0.4375 0.2278 0.027 Uiso 1 1 calc R . .
H2B H 0.2864 0.3070 0.2522 0.027 Uiso 1 1 calc R . .
C3 C 0.28917(7) 0.24914(16) 0.15685(6) 0.0203(3) Uani 1 1 d . . .
C4 C 0.29835(7) 0.08463(16) 0.08700(6) 0.0231(3) Uani 1 1 d . . .
C5 C 0.25715(8) 0.0385(2) 0.03460(7) 0.0335(4) Uani 1 1 d . . .
H5A H 0.2472 0.1156 0.0101 0.050 Uiso 1 1 d R . .
H5B H 0.2235 0.0028 0.0413 0.050 Uiso 1 1 d R . .
H5C H 0.2742 -0.0328 0.0188 0.050 Uiso 1 1 d R . .
C6 C 0.31318(8) -0.03662(18) 0.12479(7) 0.0310(4) Uani 1 1 d . . .
H6A H 0.3391 -0.0076 0.1589 0.046 Uiso 1 1 d R . .
H6B H 0.3307 -0.1072 0.1091 0.046 Uiso 1 1 d R . .
H6C H 0.2792 -0.0728 0.1306 0.046 Uiso 1 1 d R . .
C7 C 0.35041(9) 0.1424(2) 0.07700(8) 0.0362(4) Uani 1 1 d . . .
H7A H 0.3399 0.2168 0.0512 0.054 Uiso 1 1 d R . .
H7B H 0.3690 0.0709 0.0628 0.054 Uiso 1 1 d R . .
H7C H 0.3758 0.1766 0.1106 0.054 Uiso 1 1 d R . .
C8 C 0.13060(6) 0.50042(15) 0.21662(6) 0.0199(3) Uani 1 1 d D . .
H8A H 0.1404 0.5571 0.2492 0.024 Uiso 1 1 calc R . 1
H8B H 0.0962 0.4496 0.2151 0.024 Uiso 1 1 calc R . 1
C9 C 0.1193(4) 0.5919(8) 0.1681(2) 0.0202(5) Uani 0.58(4) 1 d PDU . 1
C10 C 0.1249(4) 0.6274(11) 0.0804(3) 0.0289(16) Uani 0.58(4) 1 d PDU . 1
H10 H 0.1141 0.7195 0.0898 0.035 Uiso 0.58(4) 1 calc PR . 1
C11 C 0.1779(5) 0.6434(16) 0.0642(5) 0.0375(18) Uani 0.58(4) 1 d PDU . 1
H11A H 0.2068 0.6868 0.0932 0.045 Uiso 0.58(4) 1 d PR . 1
H11B H 0.1701 0.6996 0.0321 0.045 Uiso 0.58(4) 1 d PR . 1
H11C H 0.1908 0.5537 0.0570 0.045 Uiso 0.58(4) 1 d PR . 1
C12 C 0.0761(5) 0.571(2) 0.0358(4) 0.040(2) Uani 0.58(4) 1 d PDU . 1
H12A H 0.0433 0.5642 0.0482 0.048 Uiso 0.58(4) 1 d PR . 1
H12B H 0.0857 0.4812 0.0254 0.048 Uiso 0.58(4) 1 d PR . 1
H12C H 0.0680 0.6323 0.0050 0.048 Uiso 0.58(4) 1 d PR . 1
C9' C 0.1183(5) 0.5820(11) 0.1654(3) 0.0202(5) Uani 0.42(4) 1 d PDU . 2
C10' C 0.1369(10) 0.6280(15) 0.0837(5) 0.047(4) Uani 0.42(4) 1 d PDU . 2
H10' H 0.1285 0.7195 0.0958 0.056 Uiso 0.42(4) 1 calc PR . 2
C11' C 0.1938(12) 0.640(2) 0.0749(10) 0.057(4) Uani 0.42(4) 1 d PDU . 2
H11D H 0.2214 0.6680 0.1081 0.068 Uiso 0.42(4) 1 d PR . 2
H11E H 0.1919 0.7071 0.0471 0.068 Uiso 0.42(4) 1 d PR . 2
H11F H 0.2046 0.5515 0.0638 0.068 Uiso 0.42(4) 1 d PR . 2
C12' C 0.0883(12) 0.593(3) 0.0348(6) 0.058(4) Uani 0.42(4) 1 d PDU . 2
H12D H 0.0534 0.5996 0.0439 0.069 Uiso 0.42(4) 1 d PR . 2
H12E H 0.0928 0.5001 0.0234 0.069 Uiso 0.42(4) 1 d PR . 2
H12F H 0.0873 0.6563 0.0058 0.069 Uiso 0.42(4) 1 d PR . 2
C13 C 0.16977(7) 0.27774(16) 0.24743(6) 0.0212(3) Uani 1 1 d . . .
H13A H 0.1559 0.2993 0.2779 0.025 Uiso 1 1 calc R . .
H13B H 0.2066 0.2333 0.2616 0.025 Uiso 1 1 calc R . .
C14 C 0.12940(7) 0.18117(15) 0.20972(7) 0.0201(3) Uani 1 1 d . . .
C15 C 0.08174(7) 0.11316(17) 0.12085(7) 0.0258(4) Uani 1 1 d . . .
H15 H 0.0589 0.0661 0.1407 0.031 Uiso 1 1 calc R . .
C16 C 0.04217(8) 0.1908(2) 0.07480(8) 0.0329(4) Uani 1 1 d . . .
H16A H 0.0214 0.2577 0.0888 0.049 Uiso 1 1 d R . .
H16B H 0.0160 0.1272 0.0514 0.049 Uiso 1 1 d R . .
H16C H 0.0636 0.2375 0.0546 0.049 Uiso 1 1 d R . .
C17 C 0.11532(8) 0.00594(17) 0.10239(8) 0.0323(4) Uani 1 1 d . . .
H17A H 0.1377 -0.0460 0.1332 0.048 Uiso 1 1 d R . .
H17B H 0.1400 0.0502 0.0850 0.048 Uiso 1 1 d R . .
H17C H 0.0899 -0.0554 0.0771 0.048 Uiso 1 1 d R . .
O1S O 0.4655(3) 0.4184(7) 0.17602(18) 0.0275(14) Uani 0.539(4) 1 d PDU . 1
N1S N 0.43505(10) 0.4242(2) 0.08605(10) 0.0276(7) Uani 0.539(4) 1 d PDU . 1
C1S C 0.43265(15) 0.4592(3) 0.13427(12) 0.0247(8) Uani 0.539(4) 1 d PDU . 1
C2S C 0.3867(3) 0.5513(7) 0.1405(3) 0.0357(16) Uani 0.539(4) 1 d PDU . 1
H2SA H 0.3892 0.5580 0.1783 0.053 Uiso 0.539(4) 1 d PR . 1
H2SB H 0.3504 0.5135 0.1205 0.053 Uiso 0.539(4) 1 d PR . 1
H2SC H 0.3908 0.6418 0.1267 0.053 Uiso 0.539(4) 1 d PR . 1
C3S C 0.4754(2) 0.3327(6) 0.0787(2) 0.0245(13) Uani 0.539(4) 1 d PDU . 1
H3SA H 0.5062 0.3253 0.1119 0.037 Uiso 0.539(4) 1 d PR . 1
H3SB H 0.4895 0.3661 0.0502 0.037 Uiso 0.539(4) 1 d PR . 1
H3SC H 0.4583 0.2432 0.0690 0.037 Uiso 0.539(4) 1 d PR . 1
C4S C 0.39835(17) 0.4715(4) 0.03615(13) 0.0324(10) Uani 0.539(4) 1 d PDU . 1
H4SA H 0.3662 0.5168 0.0423 0.049 Uiso 0.539(4) 1 d PR . 1
H4SB H 0.3856 0.3942 0.0121 0.049 Uiso 0.539(4) 1 d PR . 1
H4SC H 0.4183 0.5357 0.0200 0.049 Uiso 0.539(4) 1 d PR . 1
O1S' O 0.4695(3) 0.4063(9) 0.1740(2) 0.0297(17) Uani 0.461(4) 1 d PDU . 2
N1S' N 0.40630(12) 0.4965(3) 0.10195(13) 0.0296(9) Uani 0.461(4) 1 d PDU . 2
C1S' C 0.45034(14) 0.4189(4) 0.12558(17) 0.0259(10) Uani 0.461(4) 1 d PDU . 2
C2S' C 0.4797(3) 0.3364(8) 0.0934(3) 0.0311(19) Uani 0.461(4) 1 d PDU . 2
H2SD H 0.5068 0.2755 0.1172 0.047 Uiso 0.461(4) 1 d PR . 2
H2SE H 0.4991 0.3977 0.0756 0.047 Uiso 0.461(4) 1 d PR . 2
H2SF H 0.4522 0.2827 0.0666 0.047 Uiso 0.461(4) 1 d PR . 2
C3S' C 0.3765(3) 0.5687(8) 0.1309(3) 0.0352(19) Uani 0.461(4) 1 d PDU . 2
H3SD H 0.4011 0.5879 0.1668 0.053 Uiso 0.461(4) 1 d PR . 2
H3SE H 0.3448 0.5139 0.1333 0.053 Uiso 0.461(4) 1 d PR . 2
H3SF H 0.3628 0.6543 0.1126 0.053 Uiso 0.461(4) 1 d PR . 2
C4S' C 0.3828(2) 0.5150(6) 0.04565(15) 0.0501(17) Uani 0.461(4) 1 d PD . 2
H4SD H 0.3810 0.4272 0.0276 0.075 Uiso 0.461(4) 1 d PR . 2
H4SE H 0.4062 0.5775 0.0328 0.075 Uiso 0.461(4) 1 d PR . 2
H4SF H 0.3452 0.5528 0.0379 0.075 Uiso 0.461(4) 1 d PR . 2
O1T O 0.5000 0.12473(18) 0.2500 0.0441(5) Uani 1 2 d SDU . .
N1T N 0.49595(15) -0.0996(3) 0.23693(14) 0.0473(15) Uani 0.50 1 d PDU . .
C1T C 0.50556(9) 0.0100(3) 0.26720(12) 0.0296(8) Uani 0.50 1 d PDU . .
C2T C 0.5242(2) -0.0042(5) 0.32714(18) 0.0519(13) Uani 0.50 1 d PDU . .
H2T1 H 0.5267 0.0860 0.3434 0.078 Uiso 0.50 1 d PR . .
H2T2 H 0.5609 -0.0480 0.3388 0.078 Uiso 0.50 1 d PR . .
H2T3 H 0.4973 -0.0596 0.3381 0.078 Uiso 0.50 1 d PR . .
C3T C 0.4775(2) -0.0902(6) 0.18023(17) 0.0685(17) Uani 0.50 1 d PDU . .
H3T1 H 0.4377 -0.1119 0.1669 0.103 Uiso 0.50 1 d PR . .
H3T2 H 0.4985 -0.1544 0.1653 0.103 Uiso 0.50 1 d PR . .
H3T3 H 0.4836 0.0023 0.1695 0.103 Uiso 0.50 1 d PR . .
C4T C 0.5000 -0.2392(3) 0.2500 0.110(2) Uani 1 2 d SDU . .
H4T1 H 0.5154 -0.2497 0.2887 0.165 Uiso 0.50 1 d PR . .
H4T2 H 0.5246 -0.2840 0.2326 0.165 Uiso 0.50 1 d PR . .
H4T3 H 0.4629 -0.2806 0.2378 0.165 Uiso 0.50 1 d PR . .

loop_
_atom_site_aniso_label
_atom_site_aniso_U_11
_atom_site_aniso_U_22
_atom_site_aniso_U_33
_atom_site_aniso_U_23
_atom_site_aniso_U_13
_atom_site_aniso_U_12
K1 0.01731(18) 0.01625(17) 0.02036(18) -0.00035(12) 0.00652(13) -0.00074(12)
Fe1 0.01649(13) 0.01348(12) 0.01783(13) -0.00154(8) 0.00467(9) 0.00043(8)
O1 0.0166(6) 0.0245(6) 0.0280(6) -0.0037(5) 0.0053(5) 0.0003(4)
O2 0.045(5) 0.018(2) 0.020(3) -0.004(3) 0.007(3) 0.013(3)
O2' 0.030(3) 0.020(4) 0.018(4) -0.008(3) 0.004(4) 0.007(3)
O3 0.0282(6) 0.0194(6) 0.0358(7) 0.0047(5) 0.0128(5) -0.0018(5)
O4 0.0276(6) 0.0204(6) 0.0187(6) -0.0004(4) 0.0051(5) 0.0038(5)
N1 0.0171(6) 0.0142(6) 0.0211(6) -0.0010(5) 0.0058(5) 0.0000(5)
N2 0.0157(6) 0.0200(6) 0.0207(7) -0.0045(5) 0.0037(5) -0.0007(5)
N3 0.026(4) 0.005(3) 0.027(4) 0.002(2) 0.007(3) 0.004(2)
N3' 0.042(7) 0.029(6) 0.016(5) 0.002(3) 0.019(4) 0.011(4)
N4 0.0179(7) 0.0162(6) 0.0247(7) -0.0024(5) 0.0042(5) -0.0032(5)
N5 0.0214(7) 0.0355(8) 0.0243(7) -0.0080(6) 0.0030(6) 0.0109(6)
C1 0.0198(8) 0.0201(7) 0.0232(8) -0.0070(6) 0.0051(6) -0.0033(6)
C2 0.0170(8) 0.0241(8) 0.0242(8) -0.0077(6) 0.0041(6) -0.0022(6)
C3 0.0198(8) 0.0180(7) 0.0241(8) -0.0005(6) 0.0080(6) -0.0010(6)
C4 0.0256(8) 0.0231(8) 0.0232(8) -0.0019(6) 0.0113(7) 0.0045(7)
C5 0.0386(10) 0.0371(10) 0.0245(9) -0.0078(7) 0.0090(8) 0.0087(8)
C6 0.0403(10) 0.0235(8) 0.0293(9) -0.0002(7) 0.0108(8) 0.0004(8)
C7 0.0396(11) 0.0386(10) 0.0393(11) -0.0029(8) 0.0252(9) -0.0031(8)
C8 0.0198(8) 0.0189(7) 0.0228(8) -0.0012(6) 0.0092(6) 0.0027(6)
C9 0.0233(9) 0.0150(11) 0.0221(9) -0.0034(8) 0.0066(8) 0.0015(8)
C10 0.047(3) 0.021(3) 0.026(3) 0.009(2) 0.021(2) 0.010(2)
C11 0.059(4) 0.025(3) 0.037(4) 0.004(3) 0.027(3) -0.002(3)
C12 0.048(4) 0.043(5) 0.025(3) 0.009(3) 0.005(2) 0.020(3)
C9' 0.0233(9) 0.0150(11) 0.0221(9) -0.0034(8) 0.0066(8) 0.0015(8)
C10' 0.089(9) 0.022(5) 0.036(5) 0.007(3) 0.029(5) 0.028(5)
C11' 0.105(10) 0.037(5) 0.048(7) 0.004(5) 0.051(8) -0.012(9)
C12' 0.090(11) 0.053(10) 0.036(5) 0.022(5) 0.027(5) 0.036(8)
C13 0.0241(8) 0.0182(7) 0.0212(8) 0.0024(6) 0.0065(6) 0.0013(6)
C14 0.0180(8) 0.0149(7) 0.0283(8) 0.0018(6) 0.0085(6) 0.0029(6)
C15 0.0224(8) 0.0220(8) 0.0305(9) -0.0049(7) 0.0041(7) -0.0067(7)
C16 0.0221(9) 0.0337(9) 0.0358(10) -0.0072(8) -0.0019(7) -0.0022(8)
C17 0.0350(10) 0.0193(8) 0.0387(10) -0.0075(7) 0.0055(8) -0.0031(7)
O1S 0.020(2) 0.043(2) 0.019(2) 0.0083(18) 0.0056(17) 0.0047(19)
N1S 0.0269(15) 0.0301(14) 0.0224(15) 0.0001(11) 0.0024(11) -0.0016(12)
C1S 0.0224(19) 0.0272(18) 0.0239(19) 0.0027(15) 0.0063(16) -0.0050(15)
C2S 0.035(3) 0.031(2) 0.030(3) 0.0154(19) -0.007(2) 0.014(2)
C3S 0.020(2) 0.038(2) 0.012(3) 0.0005(19) -0.0016(19) -0.0015(16)
C4S 0.034(2) 0.037(2) 0.0193(17) 0.0024(16) -0.0020(16) -0.0042(18)
O1S' 0.022(3) 0.044(3) 0.022(3) 0.010(2) 0.006(2) 0.004(2)
N1S' 0.0284(17) 0.0290(17) 0.0259(18) 0.0037(14) 0.0001(14) 0.0025(14)
C1S' 0.019(2) 0.031(2) 0.027(2) 0.0039(17) 0.0061(17) -0.0086(16)
C2S' 0.030(3) 0.054(3) 0.007(4) -0.002(2) 0.003(2) -0.012(2)
C3S' 0.034(3) 0.035(3) 0.025(3) 0.005(3) -0.009(3) 0.021(2)
C4S' 0.043(3) 0.056(4) 0.036(3) 0.013(3) -0.010(2) 0.007(3)
O1T 0.0343(11) 0.0197(9) 0.0851(16) 0.000 0.0284(11) 0.000
N1T 0.0233(18) 0.0290(15) 0.089(5) -0.0217(18) 0.016(3) -0.0044(19)
C1T 0.0155(17) 0.0304(19) 0.046(2) -0.0008(13) 0.013(2) -0.0006(14)
C2T 0.032(2) 0.070(4) 0.049(3) 0.005(3) 0.005(2) 0.010(3)
C3T 0.035(3) 0.098(5) 0.076(4) -0.048(4) 0.021(3) -0.012(3)
C4T 0.051(2) 0.0253(16) 0.264(6) 0.000 0.065(3) 0.000

loop_
_atom_type_symbol
_atom_type_description
_atom_type_scat_dispersion_real
_atom_type_scat_dispersion_imag
_atom_type_scat_source
C C 0.0033 0.0016 'International Tables Vol C Tables 4.2.6.8 and 6.1.1.4'
H H 0.0000 0.0000 'International Tables Vol C Tables 4.2.6.8 and 6.1.1.4'
N N 0.0061 0.0033 'International Tables Vol C Tables 4.2.6.8 and 6.1.1.4'
O O 0.0106 0.0060 'International Tables Vol C Tables 4.2.6.8 and 6.1.1.4'
K K 0.2009 0.2494 'International Tables Vol C Tables 4.2.6.8 and 6.1.1.4'
Fe Fe 0.3463 0.8444 'International Tables Vol C Tables 4.2.6.8 and 6.1.1.4'

loop_
_geom_angle_atom_site_label_1
_geom_angle_atom_site_label_2
_geom_angle_atom_site_label_3
_geom_angle
_geom_angle_site_symmetry_1
_geom_angle_site_symmetry_3
_geom_angle_publ_flag
O2 K1 O3 101.8(4) 4_545 4 ?
O2 K1 O1S 165.1(4) 4_545 . ?
O3 K1 O1S 93.09(17) 4 . ?
O2 K1 O1 88.9(3) 4_545 . ?
O3 K1 O1 99.97(4) 4 . ?
O1S K1 O1 88.07(12) . . ?
O2 K1 O1S' 91.6(4) 4_545 2_655 ?
O3 K1 O1S' 89.99(16) 4 2_655 ?
O1S K1 O1S' 88.8(2) . 2_655 ?
O1 K1 O1S' 169.71(16) . 2_655 ?
O2 K1 O2' 4.1(10) 4_545 4_545 ?
O3 K1 O2' 104.4(4) 4 4_545 ?
O1S K1 O2' 162.3(5) . 4_545 ?
O1 K1 O2' 91.5(4) . 4_545 ?
O1S' K1 O2' 88.5(5) 2_655 4_545 ?
O2 K1 O1S' 161.9(4) 4_545 . ?
O3 K1 O1S' 96.35(19) 4 . ?
O1S K1 O1S' 3.3(3) . . ?
O1 K1 O1S' 87.99(13) . . ?
O1S' K1 O1S' 88.35(19) 2_655 . ?
O2' K1 O1S' 159.0(5) 4_545 . ?
O2 K1 O1T 88.1(4) 4_545 . ?
O3 K1 O1T 162.49(4) 4 . ?
O1S K1 O1T 77.58(17) . . ?
O1 K1 O1T 94.55(3) . . ?
O1S' K1 O1T 75.19(16) 2_655 . ?
O2' K1 O1T 84.8(5) 4_545 . ?
O1S' K1 O1T 74.31(19) . . ?
O2 K1 O1S 94.6(4) 4_545 2_655 ?
O3 K1 O1S 88.84(13) 4 2_655 ?
O1S K1 O1S 85.99(17) . 2_655 ?
O1 K1 O1S 169.63(13) . 2_655 ?
O1S' K1 O1S 3.1(3) 2_655 2_655 ?
O2' K1 O1S 91.6(5) 4_545 2_655 ?
O1S' K1 O1S 85.6(2) . 2_655 ?
O1T K1 O1S 75.87(13) . 2_655 ?
O2 K1 C1S 162.7(2) 4_545 . ?
O3 K1 C1S 85.11(6) 4 . ?
O1S K1 C1S 17.55(11) . . ?
O1 K1 C1S 74.14(6) . . ?
O1S' K1 C1S 104.42(19) 2_655 . ?
O2' K1 C1S 164.12(16) 4_545 . ?
O1S' K1 C1S 19.64(18) . . ?
O1T K1 C1S 89.54(6) . . ?
O1S K1 C1S 101.42(17) 2_655 . ?
O2 K1 K1 122.9(5) 4_545 2_655 ?
O3 K1 K1 114.23(3) 4 2_655 ?
O1S K1 K1 48.91(13) . 2_655 ?
O1 K1 K1 123.83(3) . 2_655 ?
O1S' K1 K1 48.22(16) 2_655 2_655 ?
O2' K1 K1 118.9(6) 4_545 2_655 ?
O1S' K1 K1 46.92(14) . 2_655 ?
O1T K1 K1 48.66(3) . 2_655 ?
O1S K1 K1 46.48(13) 2_655 2_655 ?
C1S K1 K1 66.45(6) . 2_655 ?
O2 K1 H2SA 143.1 4_545 . ?
O3 K1 H2SA 50.5 4 . ?
O1S K1 H2SA 49.3 . . ?
O1 K1 H2SA 75.3 . . ?
O1S' K1 H2SA 109.7 2_655 . ?
O2' K1 H2SA 147.1 4_545 . ?
O1S' K1 H2SA 52.4 . . ?
O1T K1 H2SA 125.6 . . ?
O1S K1 H2SA 106.8 2_655 . ?
C1S K1 H2SA 36.1 . . ?
K1 K1 H2SA 93.1 2_655 . ?
O4 Fe1 N3' 102.7(3) . . ?
O4 Fe1 N2 101.69(5) . . ?
N3' Fe1 N2 117.0(5) . . ?
O4 Fe1 N4 100.58(5) . . ?
N3' Fe1 N4 115.2(5) . . ?
N2 Fe1 N4 115.79(5) . . ?
O4 Fe1 N3 103.6(2) . . ?
N3' Fe1 N3 1.5(6) . . ?
N2 Fe1 N3 117.9(3) . . ?
N4 Fe1 N3 113.8(3) . . ?
O4 Fe1 N1 177.70(5) . . ?
N3' Fe1 N1 78.5(3) . . ?
N2 Fe1 N1 79.29(5) . . ?
N4 Fe1 N1 77.13(5) . . ?
N3 Fe1 N1 77.6(2) . . ?
C3 O1 K1 148.05(10) . . ?
C9 O2 K1 134.2(5) . 4 ?
C9' O2' K1 128.8(7) . 4 ?
C14 O3 K1 159.52(11) . 4_545 ?
Fe1 O4 H4 123.5(14) . . ?
C13 N1 C8 112.55(12) . . ?
C13 N1 C1 115.02(12) . . ?
C8 N1 C1 111.83(12) . . ?
C13 N1 Fe1 106.56(9) . . ?
C8 N1 Fe1 106.12(9) . . ?
C1 N1 Fe1 103.80(9) . . ?
C3 N2 C2 112.33(13) . . ?
C3 N2 Fe1 129.54(11) . . ?
C2 N2 Fe1 117.44(10) . . ?
C9 N3 C10 115.1(4) . . ?
C9 N3 Fe1 118.0(4) . . ?
C10 N3 Fe1 126.5(5) . . ?
C9' N3' C10' 114.6(5) . . ?
C9' N3' Fe1 117.6(5) . . ?
C10' N3' Fe1 127.8(6) . . ?
C14 N4 C15 115.47(13) . . ?
C14 N4 Fe1 118.09(10) . . ?
C15 N4 Fe1 125.28(11) . . ?
C3 N5 C4 125.66(14) . . ?
C3 N5 H5 115.3(15) . . ?
C4 N5 H5 118.6(15) . . ?
N1 C1 C2 110.17(12) . . ?
N1 C1 H1A 109.6 . . ?
C2 C1 H1A 109.6 . . ?
N1 C1 H1B 109.6 . . ?
C2 C1 H1B 109.6 . . ?
H1A C1 H1B 108.1 . . ?
N2 C2 C1 109.31(13) . . ?
N2 C2 H2A 109.8 . . ?
C1 C2 H2A 109.8 . . ?
N2 C2 H2B 109.8 . . ?
C1 C2 H2B 109.8 . . ?
H2A C2 H2B 108.3 . . ?
O1 C3 N5 121.48(15) . . ?
O1 C3 N2 122.97(14) . . ?
N5 C3 N2 115.55(14) . . ?
N5 C4 C5 105.97(14) . . ?
N5 C4 C7 110.63(14) . . ?
C5 C4 C7 109.93(15) . . ?
N5 C4 C6 110.86(14) . . ?
C5 C4 C6 108.77(15) . . ?
C7 C4 C6 110.57(15) . . ?
C4 C5 H5A 109.5 . . ?
C4 C5 H5B 109.5 . . ?
H5A C5 H5B 109.5 . . ?
C4 C5 H5C 109.5 . . ?
H5A C5 H5C 109.5 . . ?
H5B C5 H5C 109.5 . . ?
C4 C6 H6A 109.5 . . ?
C4 C6 H6B 109.5 . . ?
H6A C6 H6B 109.5 . . ?
C4 C6 H6C 109.5 . . ?
H6A C6 H6C 109.5 . . ?
H6B C6 H6C 109.5 . . ?
C4 C7 H7A 109.5 . . ?
C4 C7 H7B 109.5 . . ?
H7A C7 H7B 109.5 . . ?
C4 C7 H7C 109.5 . . ?
H7A C7 H7C 109.5 . . ?
H7B C7 H7C 109.5 . . ?
N1 C8 C9 112.4(4) . . ?
N1 C8 C9' 110.1(5) . . ?
C9 C8 C9' 4.5(8) . . ?
N1 C8 H8A 109.1 . . ?
C9 C8 H8A 109.1 . . ?
C9' C8 H8A 113.7 . . ?
N1 C8 H8B 109.1 . . ?
C9 C8 H8B 109.1 . . ?
C9' C8 H8B 106.9 . . ?
H8A C8 H8B 107.9 . . ?
O2 C9 N3 127.7(4) . . ?
O2 C9 C8 118.2(3) . . ?
N3 C9 C8 114.1(4) . . ?
N3 C10 C12 111.0(3) . . ?
N3 C10 C11 109.5(4) . . ?
C12 C10 C11 113.1(7) . . ?
N3 C10 H10 107.7 . . ?
C12 C10 H10 107.7 . . ?
C11 C10 H10 107.7 . . ?
C10 C11 H11A 109.4 . . ?
C10 C11 H11B 109.7 . . ?
H11A C11 H11B 109.5 . . ?
C10 C11 H11C 109.3 . . ?
H11A C11 H11C 109.5 . . ?
H11B C11 H11C 109.5 . . ?
C10 C11 H11D 109.3 . . ?
H11A C11 H11D 15.6 . . ?
H11B C11 H11D 122.3 . . ?
H11C C11 H11D 95.6 . . ?
C10 C11 H11E 135.8 . . ?
H11A C11 H11E 77.0 . . ?
H11B C11 H11E 35.3 . . ?
H11C C11 H11E 109.0 . . ?
H11D C11 H11E 87.9 . . ?
C10 C11 H11F 119.5 . . ?
H11A C11 H11F 93.0 . . ?
H11B C11 H11F 114.1 . . ?
H11C C11 H11F 16.7 . . ?
H11D C11 H11F 79.7 . . ?
H11E C11 H11F 103.2 . . ?
C10 C12 H12A 109.5 . . ?
C10 C12 H12B 109.5 . . ?
H12A C12 H12B 109.5 . . ?
C10 C12 H12C 109.4 . . ?
H12A C12 H12C 109.5 . . ?
H12B C12 H12C 109.5 . . ?
C10 C12 H12D 99.1 . . ?
H12A C12 H12D 26.8 . . ?
H12B C12 H12D 135.7 . . ?
H12C C12 H12D 91.2 . . ?
C10 C12 H12E 101.6 . . ?
H12A C12 H12E 125.6 . . ?
H12B C12 H12E 16.2 . . ?
H12C C12 H12E 100.2 . . ?
H12D C12 H12E 151.5 . . ?
C10 C12 H12F 87.6 . . ?
H12A C12 H12F 129.6 . . ?
H12B C12 H12F 108.2 . . ?
H12C C12 H12F 24.5 . . ?
H12D C12 H12F 106.1 . . ?
H12E C12 H12F 94.2 . . ?
O2' C9' N3' 126.5(5) . . ?
O2' C9' C8 117.4(5) . . ?
N3' C9' C8 116.1(6) . . ?
N3' C10' C12' 111.0(4) . . ?
N3' C10' C11' 110.1(4) . . ?
C12' C10' C11' 116.2(11) . . ?
N3' C10' H10' 106.3 . . ?
C12' C10' H10' 106.3 . . ?
C11' C10' H10' 106.3 . . ?
C10' C11' H11A 102.5 . . ?
C10' C11' H11B 87.6 . . ?
H11A C11' H11B 108.1 . . ?
C10' C11' H11C 94.1 . . ?
H11A C11' H11C 154.5 . . ?
H11B C11' H11C 91.6 . . ?
C10' C11' H11D 109.4 . . ?
H11A C11' H11D 27.1 . . ?
H11B C11' H11D 133.2 . . ?
H11C C11' H11D 128.3 . . ?
C10' C11' H11E 109.3 . . ?
H11A C11' H11E 88.2 . . ?
H11B C11' H11E 26.5 . . ?
H11C C11' H11E 104.6 . . ?
H11D C11' H11E 109.5 . . ?
C10' C11' H11F 109.8 . . ?
H11A C11' H11F 134.5 . . ?
H11B C11' H11F 104.4 . . ?
H11C C11' H11F 20.2 . . ?
H11D C11' H11F 109.5 . . ?
H11E C11' H11F 109.5 . . ?
C10' C12' H12A 111.1 . . ?
C10' C12' H12B 112.7 . . ?
H12A C12' H12B 81.5 . . ?
C10' C12' H12C 138.6 . . ?
H12A C12' H12C 91.1 . . ?
H12B C12' H12C 104.8 . . ?
C10' C12' H12D 109.2 . . ?
H12A C12' H12D 16.4 . . ?
H12B C12' H12D 97.1 . . ?
H12C C12' H12D 82.4 . . ?
C10' C12' H12E 109.5 . . ?
H12A C12' H12E 94.0 . . ?
H12B C12' H12E 12.7 . . ?
H12C C12' H12E 103.0 . . ?
H12D C12' H12E 109.5 . . ?
C10' C12' H12F 109.7 . . ?
H12A C12' H12F 121.6 . . ?
H12B C12' H12F 117.8 . . ?
H12C C12' H12F 32.8 . . ?
H12D C12' H12F 109.5 . . ?
H12E C12' H12F 109.5 . . ?
N1 C13 C14 110.92(13) . . ?
N1 C13 H13A 109.5 . . ?
C14 C13 H13A 109.5 . . ?
N1 C13 H13B 109.5 . . ?
C14 C13 H13B 109.5 . . ?
H13A C13 H13B 108.0 . . ?
O3 C14 N4 127.51(15) . . ?
O3 C14 C13 117.68(15) . . ?
N4 C14 C13 114.80(13) . . ?
N4 C15 C17 109.69(14) . . ?
N4 C15 C16 110.38(14) . . ?
C17 C15 C16 112.80(15) . . ?
N4 C15 H15 107.9 . . ?
C17 C15 H15 107.9 . . ?
C16 C15 H15 107.9 . . ?
C15 C16 H16A 109.5 . . ?
C15 C16 H16B 109.5 . . ?
H16A C16 H16B 109.5 . . ?
C15 C16 H16C 109.5 . . ?
H16A C16 H16C 109.5 . . ?
H16B C16 H16C 109.5 . . ?
C15 C17 H17A 109.5 . . ?
C15 C17 H17B 109.5 . . ?
H17A C17 H17B 109.5 . . ?
C15 C17 H17C 109.5 . . ?
H17A C17 H17C 109.5 . . ?
H17B C17 H17C 109.5 . . ?
C1S O1S K1 120.8(4) . . ?
C1S O1S K1 154.4(5) . 2_655 ?
K1 O1S K1 84.61(11) . 2_655 ?
C1S N1S C3S 122.4(4) . . ?
C1S N1S C4S 125.8(3) . . ?
C3S N1S C4S 111.8(3) . . ?
O1S C1S N1S 123.8(5) . . ?
O1S C1S C2S 115.4(5) . . ?
N1S C1S C2S 120.8(4) . . ?
O1S C1S K1 41.6(3) . . ?
N1S C1S K1 145.1(2) . . ?
C2S C1S K1 82.5(3) . . ?
C1S C2S H2SA 109.4 . . ?
C1S C2S H2SB 109.4 . . ?
H2SA C2S H2SB 109.5 . . ?
C1S C2S H2SC 109.5 . . ?
H2SA C2S H2SC 109.5 . . ?
H2SB C2S H2SC 109.5 . . ?
C1S C2S H3SD 102.2 . . ?
H2SA C2S H3SD 35.3 . . ?
H2SB C2S H3SD 140.5 . . ?
H2SC C2S H3SD 80.5 . . ?
C1S C2S H3SE 120.9 . . ?
H2SA C2S H3SE 87.7 . . ?
H2SB C2S H3SE 21.9 . . ?
H2SC C2S H3SE 117.0 . . ?
H3SD C2S H3SE 119.1 . . ?
C1S C2S H3SF 130.5 . . ?
H2SA C2S H3SF 113.6 . . ?
H2SB C2S H3SF 78.2 . . ?
H2SC C2S H3SF 32.5 . . ?
H3SD C2S H3SF 99.0 . . ?
H3SE C2S H3SF 84.6 . . ?
N1S C3S H3SA 109.5 . . ?
N1S C3S H3SB 109.4 . . ?
H3SA C3S H3SB 109.5 . . ?
N1S C3S H3SC 109.5 . . ?
H3SA C3S H3SC 109.5 . . ?
H3SB C3S H3SC 109.5 . . ?
N1S C3S H2SD 119.6 . . ?
H3SA C3S H2SD 23.8 . . ?
H3SB C3S H2SD 119.8 . . ?
H3SC C3S H2SD 85.7 . . ?
N1S C3S H2SE 94.7 . . ?
H3SA C3S H2SE 76.4 . . ?
H3SB C3S H2SE 44.2 . . ?
H3SC C3S H2SE 150.5 . . ?
H2SD C3S H2SE 97.1 . . ?
N1S C3S H2SF 88.9 . . ?
H3SA C3S H2SF 129.1 . . ?
H3SB C3S H2SF 107.9 . . ?
H3SC C3S H2SF 23.5 . . ?
H2SD C3S H2SF 105.9 . . ?
H2SE C3S H2SF 151.2 . . ?
N1S C4S H4SA 109.4 . . ?
N1S C4S H4SB 109.5 . . ?
H4SA C4S H4SB 109.5 . . ?
N1S C4S H4SC 109.5 . . ?
H4SA C4S H4SC 109.5 . . ?
H4SB C4S H4SC 109.5 . . ?
N1S C4S H4SD 107.2 . . ?
H4SA C4S H4SD 81.4 . . ?
H4SB C4S H4SD 31.6 . . ?
H4SC C4S H4SD 134.9 . . ?
N1S C4S H4SE 107.9 . . ?
H4SA C4S H4SE 75.6 . . ?
H4SB C4S H4SE 137.5 . . ?
H4SC C4S H4SE 37.2 . . ?
H4SD C4S H4SE 142.8 . . ?
N1S C4S H4SF 117.1 . . ?
H4SA C4S H4SF 8.0 . . ?
H4SB C4S H4SF 107.4 . . ?
H4SC C4S H4SF 103.6 . . ?
H4SD C4S H4SF 81.6 . . ?
H4SE C4S H4SF 71.7 . . ?
C1S' O1S' K1 134.9(6) . 2_655 ?
C1S' O1S' K1 136.8(5) . . ?
K1 O1S' K1 84.86(13) 2_655 . ?
C1S' N1S' C3S' 122.6(5) . . ?
C1S' N1S' C4S' 125.4(4) . . ?
C3S' N1S' C4S' 112.0(4) . . ?
O1S' C1S' N1S' 123.5(6) . . ?
O1S' C1S' C2S' 115.0(5) . . ?
N1S' C1S' C2S' 121.5(4) . . ?
C1S' C2S' H3SA 102.5 . . ?
C1S' C2S' H3SB 129.6 . . ?
H3SA C2S' H3SB 104.7 . . ?
C1S' C2S' H3SC 120.8 . . ?
H3SA C2S' H3SC 116.5 . . ?
H3SB C2S' H3SC 82.5 . . ?
C1S' C2S' H2SD 109.4 . . ?
H3SA C2S' H2SD 30.0 . . ?
H3SB C2S' H2SD 115.4 . . ?
H3SC C2S' H2SD 89.2 . . ?
C1S' C2S' H2SE 109.5 . . ?
H3SA C2S' H2SE 85.5 . . ?
H3SB C2S' H2SE 33.8 . . ?
H3SC C2S' H2SE 116.1 . . ?
H2SD C2S' H2SE 109.5 . . ?
C1S' C2S' H2SF 109.5 . . ?
H3SA C2S' H2SF 136.7 . . ?
H3SB C2S' H2SF 76.4 . . ?
H3SC C2S' H2SF 20.4 . . ?
H2SD C2S' H2SF 109.5 . . ?
H2SE C2S' H2SF 109.5 . . ?
N1S' C3S' H2SA 120.0 . . ?
N1S' C3S' H2SB 89.4 . . ?
H2SA C3S' H2SB 102.8 . . ?
N1S' C3S' H2SC 92.3 . . ?
H2SA C3S' H2SC 103.1 . . ?
H2SB C3S' H2SC 148.9 . . ?
N1S' C3S' H3SD 109.5 . . ?
H2SA C3S' H3SD 28.1 . . ?
H2SB C3S' H3SD 130.5 . . ?
H2SC C3S' H3SD 77.7 . . ?
N1S' C3S' H3SE 109.4 . . ?
H2SA C3S' H3SE 81.4 . . ?
H2SB C3S' H3SE 23.9 . . ?
H2SC C3S' H3SE 152.1 . . ?
H3SD C3S' H3SE 109.5 . . ?
N1S' C3S' H3SF 109.5 . . ?
H2SA C3S' H3SF 122.1 . . ?
H2SB C3S' H3SF 106.0 . . ?
H2SC C3S' H3SF 44.7 . . ?
H3SD C3S' H3SF 109.5 . . ?
H3SE C3S' H3SF 109.5 . . ?
N1S' C4S' H4SA 108.2 . . ?
N1S' C4S' H4SB 115.6 . . ?
H4SA C4S' H4SB 97.8 . . ?
N1S' C4S' H4SC 115.4 . . ?
H4SA C4S' H4SC 135.9 . . ?
H4SB C4S' H4SC 69.8 . . ?
N1S' C4S' H4SD 109.5 . . ?
H4SA C4S' H4SD 92.2 . . ?
H4SB C4S' H4SD 10.5 . . ?
H4SC C4S' H4SD 80.0 . . ?
N1S' C4S' H4SE 109.5 . . ?
H4SA C4S' H4SE 126.2 . . ?
H4SB C4S' H4SE 99.0 . . ?
H4SC C4S' H4SE 30.2 . . ?
H4SD C4S' H4SE 109.5 . . ?
N1S' C4S' H4SF 109.5 . . ?
H4SA C4S' H4SF 19.7 . . ?
H4SB C4S' H4SF 113.2 . . ?
H4SC C4S' H4SF 127.6 . . ?
H4SD C4S' H4SF 109.5 . . ?
H4SE C4S' H4SF 109.5 . . ?
C1T O1T K1 136.47(11) . 2_655 ?
C1T O1T K1 132.67(11) . . ?
K1 O1T K1 82.68(5) 2_655 . ?
C1T N1T C4T 131.5(3) . . ?
C1T N1T C3T 121.4(3) . . ?
C4T N1T C3T 107.2(3) . . ?
O1T C1T N1T 124.0(3) . . ?
O1T C1T C2T 116.2(3) . . ?
N1T C1T C2T 119.8(3) . . ?
C1T C2T H2T1 109.4 . . ?
C1T C2T H2T2 109.5 . . ?
H2T1 C2T H2T2 109.5 . . ?
C1T C2T H2T3 109.5 . . ?
H2T1 C2T H2T3 109.5 . . ?
H2T2 C2T H2T3 109.5 . . ?
N1T C3T H3T1 109.5 . . ?
N1T C3T H3T2 109.5 . . ?
H3T1 C3T H3T2 109.5 . . ?
N1T C3T H3T3 109.5 . . ?
H3T1 C3T H3T3 109.5 . . ?
H3T2 C3T H3T3 109.5 . . ?
N1T C4T H4T1 109.4 . . ?
N1T C4T H4T2 109.5 . . ?
H4T1 C4T H4T2 109.5 . . ?
N1T C4T H4T3 109.5 . . ?
H4T1 C4T H4T3 109.5 . . ?
H4T2 C4T H4T3 109.5 . . ?

loop_
_geom_bond_atom_site_label_1
_geom_bond_atom_site_label_2
_geom_bond_distance
_geom_bond_site_symmetry_2
_geom_bond_publ_flag
K1 O2 2.576(13) 4_545 ?
K1 O3 2.6900(12) 4 ?
K1 O1S 2.699(6) . ?
K1 O1 2.7053(12) . ?
K1 O1S' 2.718(7) 2_655 ?
K1 O2' 2.746(19) 4_545 ?
K1 O1S' 2.774(7) . ?
K1 O1T 2.8050(14) . ?
K1 O1S 2.805(6) 2_655 ?
K1 C1S 3.490(3) . ?
K1 K1 3.7057(8) 2_655 ?
K1 H2SA 2.9686 . ?
Fe1 O4 1.8861(11) . ?
Fe1 N3' 1.962(13) . ?
Fe1 N2 2.0019(13) . ?
Fe1 N4 2.0311(13) . ?
Fe1 N3 2.064(9) . ?
Fe1 N1 2.1993(13) . ?
O1 C3 1.250(2) . ?
O2 C9 1.242(3) . ?
O2 K1 2.576(13) 4 ?
O2' C9' 1.245(3) . ?
O2' K1 2.746(19) 4 ?
O3 C14 1.247(2) . ?
O3 K1 2.6900(12) 4_545 ?
O4 H4 0.848(11) . ?
N1 C13 1.467(2) . ?
N1 C8 1.4686(19) . ?
N1 C1 1.476(2) . ?
N2 C3 1.372(2) . ?
N2 C2 1.468(2) . ?
N3 C9 1.339(3) . ?
N3 C10 1.484(3) . ?
N3' C9' 1.342(4) . ?
N3' C10' 1.484(4) . ?
N4 C14 1.334(2) . ?
N4 C15 1.479(2) . ?
N5 C3 1.361(2) . ?
N5 C4 1.464(2) . ?
N5 H5 0.84(2) . ?
C1 C2 1.517(2) . ?
C1 H1A 0.9900 . ?
C1 H1B 0.9900 . ?
C2 H2A 0.9900 . ?
C2 H2B 0.9900 . ?
C4 C5 1.523(2) . ?
C4 C7 1.523(2) . ?
C4 C6 1.527(2) . ?
C5 H5A 0.9800 . ?
C5 H5B 0.9800 . ?
C5 H5C 0.9800 . ?
C6 H6A 0.9800 . ?
C6 H6B 0.9800 . ?
C6 H6C 0.9800 . ?
C7 H7A 0.9800 . ?
C7 H7B 0.9800 . ?
C7 H7C 0.9800 . ?
C8 C9 1.518(3) . ?
C8 C9' 1.520(3) . ?
C8 H8A 0.9900 . ?
C8 H8B 0.9900 . ?
C10 C12 1.524(4) . ?
C10 C11 1.525(4) . ?
C10 H10 1.0000 . ?
C11 H11A 0.9800 . ?
C11 H11B 0.9800 . ?
C11 H11C 0.9800 . ?
C11 H11D 1.3536 . ?
C11 H11E 0.9047 . ?
C11 H11F 1.1302 . ?
C12 H12A 0.9800 . ?
C12 H12B 0.9800 . ?
C12 H12C 0.9800 . ?
C12 H12D 0.7247 . ?
C12 H12E 0.9256 . ?
C12 H12F 1.2395 . ?
C10' C12' 1.523(4) . ?
C10' C11' 1.523(4) . ?
C10' H10' 1.0000 . ?
C11' H11A 0.6792 . ?
C11' H11B 1.2531 . ?
C11' H11C 0.9604 . ?
C11' H11D 0.9800 . ?
C11' H11E 0.9800 . ?
C11' H11F 0.9800 . ?
C12' H12A 1.3160 . ?
C12' H12B 1.1259 . ?
C12' H12C 0.8862 . ?
C12' H12D 0.9800 . ?
C12' H12E 0.9800 . ?
C12' H12F 0.9800 . ?
C13 C14 1.521(2) . ?
C13 H13A 0.9900 . ?
C13 H13B 0.9900 . ?
C15 C17 1.522(2) . ?
C15 C16 1.522(2) . ?
C15 H15 1.0000 . ?
C16 H16A 0.9800 . ?
C16 H16B 0.9800 . ?
C16 H16C 0.9800 . ?
C17 H17A 0.9800 . ?
C17 H17B 0.9800 . ?
C17 H17C 0.9800 . ?
O1S C1S 1.226(4) . ?
O1S K1 2.805(6) 2_655 ?
N1S C1S 1.334(3) . ?
N1S C3S 1.414(4) . ?
N1S C4S 1.436(3) . ?
C1S C2S 1.517(5) . ?
C2S H2SA 0.9800 . ?
C2S H2SB 0.9800 . ?
C2S H2SC 0.9800 . ?
C2S H3SD 0.7689 . ?
C2S H3SE 1.0782 . ?
C2S H3SF 1.2889 . ?
C3S H3SA 0.9800 . ?
C3S H3SB 0.9800 . ?
C3S H3SC 0.9800 . ?
C3S H2SD 1.2192 . ?
C3S H2SE 0.8963 . ?
C3S H2SF 0.7555 . ?
C4S H4SA 0.9800 . ?
C4S H4SB 0.9800 . ?
C4S H4SC 0.9800 . ?
C4S H4SD 0.6101 . ?
C4S H4SE 1.0713 . ?
C4S H4SF 1.5717 . ?
O1S' C1S' 1.225(4) . ?
O1S' K1 2.718(7) 2_655 ?
N1S' C1S' 1.336(3) . ?
N1S' C3S' 1.413(4) . ?
N1S' C4S' 1.432(3) . ?
C1S' C2S' 1.518(5) . ?
C2S' H3SA 0.7054 . ?
C2S' H3SB 1.2683 . ?
C2S' H3SC 1.1561 . ?
C2S' H2SD 0.9800 . ?
C2S' H2SE 0.9800 . ?
C2S' H2SF 0.9800 . ?
C3S' H2SA 1.1944 . ?
C3S' H2SB 0.8327 . ?
C3S' H2SC 0.8283 . ?
C3S' H3SD 0.9800 . ?
C3S' H3SE 0.9800 . ?
C3S' H3SF 0.9800 . ?
C4S' H4SA 0.4021 . ?
C4S' H4SB 1.4952 . ?
C4S' H4SC 1.2868 . ?
C4S' H4SD 0.9800 . ?
C4S' H4SE 0.9800 . ?
C4S' H4SF 0.9800 . ?
O1T C1T 1.210(3) . ?
O1T K1 2.8050(14) 2_655 ?
N1T C1T 1.320(3) . ?
N1T C4T 1.414(3) . ?
N1T C3T 1.426(4) . ?
C1T C2T 1.511(5) . ?
C2T H2T1 0.9800 . ?
C2T H2T2 0.9800 . ?
C2T H2T3 0.9800 . ?
C3T H3T1 0.9800 . ?
C3T H3T2 0.9800 . ?
C3T H3T3 0.9800 . ?
C4T H4T1 0.9800 . ?
C4T H4T2 0.9800 . ?
C4T H4T3 0.9800 . ?

loop_
_geom_hbond_atom_site_label_D
_geom_hbond_atom_site_label_H
_geom_hbond_atom_site_label_A
_geom_hbond_distance_DH
_geom_hbond_distance_HA
_geom_hbond_distance_DA
_geom_hbond_angle_DHA
_geom_hbond_site_symmetry_A
N5 H5 O4 0.84(2) 1.98(2) 2.7943(19) 164(2) ?

loop_
_geom_torsion_atom_site_label_1
_geom_torsion_atom_site_label_2
_geom_torsion_atom_site_label_3
_geom_torsion_atom_site_label_4
_geom_torsion
_geom_torsion_site_symmetry_1
_geom_torsion_site_symmetry_2
_geom_torsion_site_symmetry_3
_geom_torsion_site_symmetry_4
_geom_torsion_publ_flag
O2 K1 O1 C3 102.0(5) 4_545 . . . ?
O3 K1 O1 C3 0.2(2) 4 . . . ?
O1S K1 O1 C3 -92.6(3) . . . . ?
O1S' K1 O1 C3 -165.2(11) 2_655 . . . ?
O2' K1 O1 C3 105.1(5) 4_545 . . . ?
O1S' K1 O1 C3 -95.9(3) . . . . ?
O1T K1 O1 C3 -170.00(19) . . . . ?
O1S K1 O1 C3 -147.7(9) 2_655 . . . ?
C1S K1 O1 C3 -81.8(2) . . . . ?
K1 K1 O1 C3 -128.10(19) 2_655 . . . ?
O4 Fe1 N1 C13 26.2(13) . . . . ?
N3' Fe1 N1 C13 150.2(5) . . . . ?
N2 Fe1 N1 C13 -89.15(10) . . . . ?
N4 Fe1 N1 C13 30.68(10) . . . . ?
N3 Fe1 N1 C13 148.9(3) . . . . ?
O4 Fe1 N1 C8 -93.9(12) . . . . ?
N3' Fe1 N1 C8 30.0(5) . . . . ?
N2 Fe1 N1 C8 150.69(10) . . . . ?
N4 Fe1 N1 C8 -89.48(10) . . . . ?
N3 Fe1 N1 C8 28.8(3) . . . . ?
O4 Fe1 N1 C1 148.0(12) . . . . ?
N3' Fe1 N1 C1 -88.0(5) . . . . ?
N2 Fe1 N1 C1 32.68(9) . . . . ?
N4 Fe1 N1 C1 152.51(10) . . . . ?
N3 Fe1 N1 C1 -89.3(3) . . . . ?
O4 Fe1 N2 C3 -20.84(15) . . . . ?
N3' Fe1 N2 C3 -131.9(3) . . . . ?
N4 Fe1 N2 C3 87.11(14) . . . . ?
N3 Fe1 N2 C3 -133.2(3) . . . . ?
N1 Fe1 N2 C3 157.03(14) . . . . ?
O4 Fe1 N2 C2 169.52(11) . . . . ?
N3' Fe1 N2 C2 58.5(3) . . . . ?
N4 Fe1 N2 C2 -82.53(12) . . . . ?
N3 Fe1 N2 C2 57.1(3) . . . . ?
N1 Fe1 N2 C2 -12.60(11) . . . . ?
O4 Fe1 N3 C9 158.7(6) . . . . ?
N3' Fe1 N3 C9 -146(30) . . . . ?
N2 Fe1 N3 C9 -90.0(7) . . . . ?
N4 Fe1 N3 C9 50.5(7) . . . . ?
N1 Fe1 N3 C9 -19.3(6) . . . . ?
O4 Fe1 N3 C10 -14.4(7) . . . . ?
N3' Fe1 N3 C10 41(29) . . . . ?
N2 Fe1 N3 C10 97.0(7) . . . . ?
N4 Fe1 N3 C10 -122.6(6) . . . . ?
N1 Fe1 N3 C10 167.6(7) . . . . ?
O4 Fe1 N3' C9' 153.8(9) . . . . ?
N2 Fe1 N3' C9' -95.8(10) . . . . ?
N4 Fe1 N3' C9' 45.5(12) . . . . ?
N3 Fe1 N3' C9' 29(28) . . . . ?
N1 Fe1 N3' C9' -24.3(9) . . . . ?
O4 Fe1 N3' C10' -24.8(13) . . . . ?
N2 Fe1 N3' C10' 85.6(13) . . . . ?
N4 Fe1 N3' C10' -133.1(12) . . . . ?
N3 Fe1 N3' C10' -150(30) . . . . ?
N1 Fe1 N3' C10' 157.2(13) . . . . ?
O4 Fe1 N4 C14 156.41(11) . . . . ?
N3' Fe1 N4 C14 -94.0(4) . . . . ?
N2 Fe1 N4 C14 47.80(13) . . . . ?
N3 Fe1 N4 C14 -93.5(3) . . . . ?
N1 Fe1 N4 C14 -23.41(11) . . . . ?
O4 Fe1 N4 C15 -10.69(13) . . . . ?
N3' Fe1 N4 C15 98.9(4) . . . . ?
N2 Fe1 N4 C15 -119.30(12) . . . . ?
N3 Fe1 N4 C15 99.4(3) . . . . ?
N1 Fe1 N4 C15 169.49(13) . . . . ?
C13 N1 C1 C2 68.25(17) . . . . ?
C8 N1 C1 C2 -161.74(13) . . . . ?
Fe1 N1 C1 C2 -47.76(14) . . . . ?
C3 N2 C2 C1 178.27(13) . . . . ?
Fe1 N2 C2 C1 -10.35(17) . . . . ?
N1 C1 C2 N2 40.10(18) . . . . ?
K1 O1 C3 N5 146.43(15) . . . . ?
K1 O1 C3 N2 -34.3(3) . . . . ?
C4 N5 C3 O1 10.9(3) . . . . ?
C4 N5 C3 N2 -168.39(15) . . . . ?
C2 N2 C3 O1 -1.8(2) . . . . ?
Fe1 N2 C3 O1 -171.88(11) . . . . ?
C2 N2 C3 N5 177.49(14) . . . . ?
Fe1 N2 C3 N5 7.4(2) . . . . ?
C3 N5 C4 C5 173.24(17) . . . . ?
C3 N5 C4 C7 -67.6(2) . . . . ?
C3 N5 C4 C6 55.4(2) . . . . ?
C13 N1 C8 C9 -151.4(4) . . . . ?
C1 N1 C8 C9 77.4(4) . . . . ?
Fe1 N1 C8 C9 -35.2(4) . . . . ?
C13 N1 C8 C9' -147.2(5) . . . . ?
C1 N1 C8 C9' 81.5(5) . . . . ?
Fe1 N1 C8 C9' -31.0(5) . . . . ?
K1 O2 C9 N3 -169.5(13) 4 . . . ?
K1 O2 C9 C8 10.6(14) 4 . . . ?
C10 N3 C9 O2 -1.3(8) . . . . ?
Fe1 N3 C9 O2 -175.2(9) . . . . ?
C10 N3 C9 C8 178.6(7) . . . . ?
Fe1 N3 C9 C8 4.7(9) . . . . ?
N1 C8 C9 O2 -157.9(8) . . . . ?
C9' C8 C9 O2 143(10) . . . . ?
N1 C8 C9 N3 22.2(7) . . . . ?
C9' C8 C9 N3 -37(10) . . . . ?
C9 N3 C10 C12 -103.8(10) . . . . ?
Fe1 N3 C10 C12 69.4(11) . . . . ?
C9 N3 C10 C11 130.6(9) . . . . ?
Fe1 N3 C10 C11 -56.2(10) . . . . ?
K1 O2' C9' N3' -159.2(15) 4 . . . ?
K1 O2' C9' C8 20.8(15) 4 . . . ?
C10' N3' C9' O2' 11.8(12) . . . . ?
Fe1 N3' C9' O2' -166.9(13) . . . . ?
C10' N3' C9' C8 -168.3(12) . . . . ?
Fe1 N3' C9' C8 13.0(13) . . . . ?
N1 C8 C9' O2' -165.2(10) . . . . ?
C9 C8 C9' O2' -43(11) . . . . ?
N1 C8 C9' N3' 14.9(10) . . . . ?
C9 C8 C9' N3' 137(11) . . . . ?
C9' N3' C10' C12' -100.3(15) . . . . ?
Fe1 N3' C10' C12' 78.3(17) . . . . ?
C9' N3' C10' C11' 129.7(14) . . . . ?
Fe1 N3' C10' C11' -51.7(16) . . . . ?
C8 N1 C13 C14 81.75(16) . . . . ?
C1 N1 C13 C14 -148.59(13) . . . . ?
Fe1 N1 C13 C14 -34.17(14) . . . . ?
K1 O3 C14 N4 35.1(4) 4_545 . . . ?
K1 O3 C14 C13 -144.0(3) 4_545 . . . ?
C15 N4 C14 O3 -0.4(2) . . . . ?
Fe1 N4 C14 O3 -168.76(13) . . . . ?
C15 N4 C14 C13 178.72(13) . . . . ?
Fe1 N4 C14 C13 10.36(17) . . . . ?
N1 C13 C14 O3 -162.64(14) . . . . ?
N1 C13 C14 N4 18.15(19) . . . . ?
C14 N4 C15 C17 -96.66(17) . . . . ?
Fe1 N4 C15 C17 70.75(17) . . . . ?
C14 N4 C15 C16 138.46(15) . . . . ?
Fe1 N4 C15 C16 -54.14(18) . . . . ?
O2 K1 O1S C1S 115.4(16) 4_545 . . . ?
O3 K1 O1S C1S -63.0(5) 4 . . . ?
O1 K1 O1S C1S 36.9(5) . . . . ?
O1S' K1 O1S C1S -153.0(6) 2_655 . . . ?
O2' K1 O1S C1S 125.8(13) 4_545 . . . ?
O1S' K1 O1S C1S 125(4) . . . . ?
O1T K1 O1S C1S 132.0(5) . . . . ?
O1S K1 O1S C1S -151.6(4) 2_655 . . . ?
K1 K1 O1S C1S 177.1(6) 2_655 . . . ?
O2 K1 O1S K1 -61.7(15) 4_545 . . 2_655 ?
O3 K1 O1S K1 119.89(14) 4 . . 2_655 ?
O1 K1 O1S K1 -140.22(14) . . . 2_655 ?
O1S' K1 O1S K1 29.96(11) 2_655 . . 2_655 ?
O2' K1 O1S K1 -51.3(13) 4_545 . . 2_655 ?
O1S' K1 O1S K1 -52(4) . . . 2_655 ?
O1T K1 O1S K1 -45.14(12) . . . 2_655 ?
O1S K1 O1S K1 31.3(2) 2_655 . . 2_655 ?
C1S K1 O1S K1 -177.1(6) . . . 2_655 ?
K1 O1S C1S N1S -137.1(4) . . . . ?
K1 O1S C1S N1S 36.2(10) 2_655 . . . ?
K1 O1S C1S C2S 41.2(5) . . . . ?
K1 O1S C1S C2S -145.5(10) 2_655 . . . ?
K1 O1S C1S K1 173.3(13) 2_655 . . . ?
C3S N1S C1S O1S 1.8(3) . . . . ?
C4S N1S C1S O1S -178.6(3) . . . . ?
C3S N1S C1S C2S -176.4(3) . . . . ?
C4S N1S C1S C2S 3.2(4) . . . . ?
C3S N1S C1S K1 -50.3(5) . . . . ?
C4S N1S C1S K1 129.3(4) . . . . ?
O2 K1 C1S O1S -128.7(17) 4_545 . . . ?
O3 K1 C1S O1S 116.7(5) 4 . . . ?
O1 K1 C1S O1S -141.4(5) . . . . ?
O1S' K1 C1S O1S 28.0(6) 2_655 . . . ?
O2' K1 C1S O1S -115(2) 4_545 . . . ?
O1S' K1 C1S O1S -8.0(10) . . . . ?
O1T K1 C1S O1S -46.6(5) . . . . ?
O1S K1 C1S O1S 28.9(4) 2_655 . . . ?
K1 K1 C1S O1S -2.4(5) 2_655 . . . ?
O2 K1 C1S N1S -47.4(17) 4_545 . . . ?
O3 K1 C1S N1S -161.9(4) 4 . . . ?
O1S K1 C1S N1S 81.3(7) . . . . ?
O1 K1 C1S N1S -60.1(4) . . . . ?
O1S' K1 C1S N1S 109.3(4) 2_655 . . . ?
O2' K1 C1S N1S -34(2) 4_545 . . . ?
O1S' K1 C1S N1S 73.3(6) . . . . ?
O1T K1 C1S N1S 34.8(4) . . . . ?
O1S K1 C1S N1S 110.2(5) 2_655 . . . ?
K1 K1 C1S N1S 78.9(4) 2_655 . . . ?
O2 K1 C1S C2S 88.1(16) 4_545 . . . ?
O3 K1 C1S C2S -26.4(3) 4 . . . ?
O1S K1 C1S C2S -143.1(5) . . . . ?
O1 K1 C1S C2S 75.4(3) . . . . ?
O1S' K1 C1S C2S -115.1(3) 2_655 . . . ?
O2' K1 C1S C2S 101(2) 4_545 . . . ?
O1S' K1 C1S C2S -151.1(7) . . . . ?
O1T K1 C1S C2S 170.3(3) . . . . ?
O1S K1 C1S C2S -114.2(3) 2_655 . . . ?
K1 K1 C1S C2S -145.5(3) 2_655 . . . ?
O2 K1 O1S' C1S' 97.8(15) 4_545 . . . ?
O3 K1 O1S' C1S' -82.4(8) 4 . . . ?
O1S K1 O1S' C1S' -74(4) . . . . ?
O1 K1 O1S' C1S' 17.4(8) . . . . ?
O1S' K1 O1S' C1S' -172.2(7) 2_655 . . . ?
O2' K1 O1S' C1S' 106.4(13) 4_545 . . . ?
O1T K1 O1S' C1S' 112.7(8) . . . . ?
O1S K1 O1S' C1S' -170.7(9) 2_655 . . . ?
C1S K1 O1S' C1S' -26.9(5) . . . . ?
K1 K1 O1S' C1S' 160.2(9) 2_655 . . . ?
O2 K1 O1S' K1 -62.3(13) 4_545 . . 2_655 ?
O3 K1 O1S' K1 117.48(16) 4 . . 2_655 ?
O1S K1 O1S' K1 126(4) . . . 2_655 ?
O1 K1 O1S' K1 -142.71(17) . . . 2_655 ?
O1S' K1 O1S' K1 27.7(3) 2_655 . . 2_655 ?
O2' K1 O1S' K1 -53.7(11) 4_545 . . 2_655 ?
O1T K1 O1S' K1 -47.41(15) . . . 2_655 ?
O1S K1 O1S' K1 29.14(9) 2_655 . . 2_655 ?
C1S K1 O1S' K1 173.0(7) . . . 2_655 ?
K1 O1S' C1S' N1S' -155.8(5) 2_655 . . . ?
K1 O1S' C1S' N1S' 52.7(8) . . . . ?
K1 O1S' C1S' C2S' 25.5(6) 2_655 . . . ?
K1 O1S' C1S' C2S' -125.9(8) . . . . ?
C3S' N1S' C1S' O1S' -2.0(3) . . . . ?
C4S' N1S' C1S' O1S' 179.5(3) . . . . ?
C3S' N1S' C1S' C2S' 176.6(4) . . . . ?
C4S' N1S' C1S' C2S' -1.9(4) . . . . ?
O2 K1 O1T C1T 12.3(3) 4_545 . . . ?
O3 K1 O1T C1T 137.5(2) 4 . . . ?
O1S K1 O1T C1T -163.5(2) . . . . ?
O1 K1 O1T C1T -76.49(19) . . . . ?
O1S' K1 O1T C1T 104.4(2) 2_655 . . . ?
O2' K1 O1T C1T 14.6(4) 4_545 . . . ?
O1S' K1 O1T C1T -163.1(2) . . . . ?
O1S K1 O1T C1T 107.6(3) 2_655 . . . ?
C1S K1 O1T C1T -150.5(2) . . . . ?
K1 K1 O1T C1T 151.14(19) 2_655 . . . ?
O2 K1 O1T K1 -138.9(3) 4_545 . . 2_655 ?
O3 K1 O1T K1 -13.68(10) 4 . . 2_655 ?
O1S K1 O1T K1 45.36(12) . . . 2_655 ?
O1 K1 O1T K1 132.37(3) . . . 2_655 ?
O1S' K1 O1T K1 -46.73(19) 2_655 . . 2_655 ?
O2' K1 O1T K1 -136.5(3) 4_545 . . 2_655 ?
O1S' K1 O1T K1 45.75(14) . . . 2_655 ?
O1S K1 O1T K1 -43.58(16) 2_655 . . 2_655 ?
C1S K1 O1T K1 58.32(5) . . . 2_655 ?
K1 O1T C1T N1T -107.2(2) 2_655 . . . ?
K1 O1T C1T N1T 116.9(2) . . . . ?
K1 O1T C1T C2T 73.4(3) 2_655 . . . ?
K1 O1T C1T C2T -62.6(3) . . . . ?
C4T N1T C1T O1T -179.7(3) . . . . ?
C3T N1T C1T O1T -0.4(3) . . . . ?
C4T N1T C1T C2T -0.2(4) . . . . ?
C3T N1T C1T C2T 179.1(4) . . . . ?
